data_4102582
loop_
_publ_author_name
'Shichao Wang'
'Ning Ye'
'Wei Li'
'Dan Zhao'

_publ_contact_author_address
;
Fujian Institute of Research on the Structure of Matter,
Chinese Academy of Sciences
Fuzhou, Fujian
350002
People's Republic of China
;
_publ_contact_author_email nye@fjirsm.ac.cn
_publ_contact_author_fax +86-591-83776076
_publ_contact_author_name 'Ning Ye'
_publ_contact_author_phone +86-591-83776076
_publ_section_title
;
 Alkaline Beryllium Borate NaBeB3O6 and ABe2B3O7 (A = K, Rb) as UV
 Nonlinear Optical Crystals
;
_journal_name_full 'Journal of the American Chemical Society'
_journal_page_first 8779
_journal_page_last 8786
_journal_paper_doi 10.1021/ja102737t
_journal_volume 132
_journal_year 2010
_chemical_formula_sum 'B3 Be2 K O7'
_chemical_formula_weight 201.55
_chemical_name_systematic
;
 ?
;
_space_group_crystal_system monoclinic
_space_group_IT_number 15
_space_group_name_H-M_alt 'C 1 2/c 1'
_symmetry_space_group_name_Hall '-C 2yc'
_symmetry_space_group_name_H-M 'C 1 2/c 1'
_atom_sites_solution_primary direct
_atom_sites_solution_secondary difmap
_cell_angle_alpha 90
_cell_angle_beta 114.543(11)
_cell_angle_gamma 90
_cell_formula_units_Z 4
_cell_length_a 10.405(10)
_cell_length_b 9.001(7)
_cell_length_c 6.559(14)
_cell_measurement_reflns_used 871
_cell_measurement_temperature 293(2)
_cell_measurement_theta_max 27.4526
_cell_measurement_theta_min 3.1207
_cell_volume 558.8(14)
_computing_cell_refinement 'CrystalClear (Rigaku/MSC Inc., 2005)'
_computing_data_collection 'CrystalClear (Rigaku/MSC Inc., 2005)'
_computing_data_reduction 'CrystalClear (Rigaku/MSC Inc., 2005)'
_computing_structure_refinement 'SHELXL-97 (Sheldrick, 1997)'
_computing_structure_solution 'SHELXS-97 (Sheldrick, 1990)'
_diffrn_ambient_temperature 293(2)
_diffrn_detector_area_resol_mean 14.6306
_diffrn_measured_fraction_theta_full 0.94
_diffrn_measured_fraction_theta_max 0.94
_diffrn_measurement_device
;
        Mercury70 (2x2 bin mode)
;
_diffrn_measurement_method CCD_Profile_fitting
_diffrn_orient_matrix_type d*Trek
_diffrn_orient_matrix_UB_11 -0.1313
_diffrn_orient_matrix_UB_12 0.0397
_diffrn_orient_matrix_UB_13 -0.0757
_diffrn_orient_matrix_UB_21 0.0588
_diffrn_orient_matrix_UB_22 0.0664
_diffrn_orient_matrix_UB_23 -0.067
_diffrn_orient_matrix_UB_31 -0.0968
_diffrn_orient_matrix_UB_32 -0.0446
_diffrn_orient_matrix_UB_33 -0.1293
_diffrn_radiation_monochromator graphite
_diffrn_radiation_type MoK\a
_diffrn_radiation_wavelength 0.71073
_diffrn_reflns_av_R_equivalents 0.0242
_diffrn_reflns_av_unetI/netI 0.0234
_diffrn_reflns_limit_h_max 13
_diffrn_reflns_limit_h_min -10
_diffrn_reflns_limit_k_max 11
_diffrn_reflns_limit_k_min -11
_diffrn_reflns_limit_l_max 8
_diffrn_reflns_limit_l_min -8
_diffrn_reflns_number 2070
_diffrn_reflns_reduction_process 'Lp corrections applied'
_diffrn_reflns_theta_full 27.46
_diffrn_reflns_theta_max 27.46
_diffrn_reflns_theta_min 3.12
_exptl_absorpt_coefficient_mu 0.934
_exptl_absorpt_correction_T_max 1
_exptl_absorpt_correction_T_min 0.6082
_exptl_absorpt_correction_type multi-scan
_exptl_crystal_colour White
_exptl_crystal_density_diffrn 2.396
_exptl_crystal_density_method 'not measured'
_exptl_crystal_description Prism
_exptl_crystal_F_000 392
_exptl_crystal_size_max 0.4
_exptl_crystal_size_mid 0.35
_exptl_crystal_size_min 0.1
_refine_diff_density_max 0.259
_refine_diff_density_min -0.36
_refine_diff_density_rms 0.082
_refine_ls_extinction_coef 0.105(7)
_refine_ls_extinction_expression Fc^*^=kFc[1+0.001xFc^2^\l^3^/sin(2\q)]^-1/4^
_refine_ls_extinction_method SHELXL
_refine_ls_goodness_of_fit_ref 1.171
_refine_ls_matrix_type full
_refine_ls_number_parameters 62
_refine_ls_number_reflns 608
_refine_ls_number_restraints 0
_refine_ls_restrained_S_all 1.171
_refine_ls_R_factor_all 0.0244
_refine_ls_R_factor_gt 0.0235
_refine_ls_shift/su_max 0
_refine_ls_shift/su_mean 0
_refine_ls_structure_factor_coef Fsqd
_refine_ls_weighting_details 'calc w=1/[\s^2^(Fo^2^)+(0.0299P)^2^+0.4834P] where P=(Fo^2^+2Fc^2^)/3'
_refine_ls_weighting_scheme calc
_refine_ls_wR_factor_gt 0.0612
_refine_ls_wR_factor_ref 0.0619
_reflns_number_gt 565
_reflns_number_total 608
_reflns_threshold_expression >2sigma(I)
_cod_data_source_file ja102737t_si_002_2.cif
_cod_data_source_block KBe2B3O7_C2/c
_cod_database_code 4102582

loop_
_space_group_symop_operation_xyz
'x, y, z'
'-x, y, -z+1/2'
'x+1/2, y+1/2, z'
'-x+1/2, y+1/2, -z+1/2'
'-x, -y, -z'
'x, -y, z-1/2'
'-x+1/2, -y+1/2, -z'
'x+1/2, -y+1/2, z-1/2'

loop_
_atom_site_label
_atom_site_type_symbol
_atom_site_fract_x
_atom_site_fract_y
_atom_site_fract_z
_atom_site_U_iso_or_equiv
_atom_site_adp_type
_atom_site_occupancy
_atom_site_symmetry_multiplicity
_atom_site_calc_flag
_atom_site_refinement_flags
K1 K 0 0.17903(5) 0.25 0.0143(2) Uani 1 2 d S
Be1 Be 0.15472(19) 0.2094(2) -0.1573(3) 0.0083(4) Uani 1 1 d .
B1 B 0 0.4496(3) -0.25 0.0101(5) Uani 1 2 d S
B2 B 0.24832(17) 0.01919(17) 0.1830(3) 0.0081(4) Uani 1 1 d .
O1 O 0 0.29746(15) -0.25 0.0083(3) Uani 1 2 d S
O2 O 0.22101(11) 0.16540(10) 0.11682(17) 0.0078(3) Uani 1 1 d .
O3 O 0.38608(11) -0.03378(11) 0.2360(2) 0.0143(3) Uani 1 1 d .
O4 O 0.15051(11) -0.07066(11) 0.19650(18) 0.0106(3) Uani 1 1 d .

loop_
_atom_site_aniso_label
_atom_site_aniso_U_11
_atom_site_aniso_U_22
_atom_site_aniso_U_33
_atom_site_aniso_U_23
_atom_site_aniso_U_13
_atom_site_aniso_U_12
K1 0.0121(3) 0.0133(3) 0.0193(3) 0 0.0084(2) 0
Be1 0.0067(9) 0.0077(8) 0.0102(8) 0.0001(6) 0.0033(7) -0.0001(6)
B1 0.0074(10) 0.0101(10) 0.0122(10) 0 0.0035(9) 0
B2 0.0073(7) 0.0098(7) 0.0070(7) -0.0001(5) 0.0027(6) -0.0002(6)
O1 0.0048(7) 0.0081(7) 0.0115(7) 0 0.0028(5) 0
O2 0.0057(5) 0.0082(5) 0.0091(5) 0.0014(3) 0.0027(4) -0.0003(3)
O3 0.0078(5) 0.0078(5) 0.0283(7) 0.0026(4) 0.0084(5) 0.0007(4)
O4 0.0070(5) 0.0100(5) 0.0144(6) 0.0034(4) 0.0041(4) 0.0000(4)

loop_
_atom_type_symbol
_atom_type_description
_atom_type_scat_dispersion_real
_atom_type_scat_dispersion_imag
_atom_type_scat_source
Be Be 0.0005 0.0002 'International Tables Vol C Tables 4.2.6.8 and 6.1.1.4'
B B 0.0013 0.0007 'International Tables Vol C Tables 4.2.6.8 and 6.1.1.4'
O O 0.0106 0.006 'International Tables Vol C Tables 4.2.6.8 and 6.1.1.4'
K K 0.2009 0.2494 'International Tables Vol C Tables 4.2.6.8 and 6.1.1.4'

loop_
_geom_angle_atom_site_label_1
_geom_angle_atom_site_label_2
_geom_angle_atom_site_label_3
_geom_angle
_geom_angle_site_symmetry_1
_geom_angle_site_symmetry_3
O2 K1 O2 174.95(4) 2 .
O2 K1 O3 114.84(4) 2 4
O2 K1 O3 70.16(4) . 4
O2 K1 O3 70.16(4) 2 3_455
O2 K1 O3 114.84(4) . 3_455
O3 K1 O3 47.98(7) 4 3_455
O2 K1 O4 49.96(4) 2 2
O2 K1 O4 125.00(5) . 2
O3 K1 O4 164.37(4) 4 2
O3 K1 O4 118.77(7) 3_455 2
O2 K1 O4 125.00(5) 2 .
O2 K1 O4 49.96(4) . .
O3 K1 O4 118.77(7) 4 .
O3 K1 O4 164.37(4) 3_455 .
O4 K1 O4 75.54(8) 2 .
O2 K1 O4 97.71(11) 2 5
O2 K1 O4 80.55(11) . 5
O3 K1 O4 112.88(7) 4 5
O3 K1 O4 103.57(4) 3_455 5
O4 K1 O4 76.19(9) 2 5
O4 K1 O4 72.50(5) . 5
O2 K1 O4 80.55(11) 2 6_556
O2 K1 O4 97.71(11) . 6_556
O3 K1 O4 103.57(4) 4 6_556
O3 K1 O4 112.88(7) 3_455 6_556
O4 K1 O4 72.50(5) 2 6_556
O4 K1 O4 76.19(9) . 6_556
O4 K1 O4 140.09(9) 5 6_556
O2 K1 B2 25.98(4) 2 2
O2 K1 B2 149.16(5) . 2
O3 K1 B2 140.46(4) 4 2
O3 K1 B2 93.73(7) 3_455 2
O4 K1 B2 25.06(4) 2 2
O4 K1 B2 100.51(7) . 2
O4 K1 B2 81.65(10) 5 2
O4 K1 B2 80.38(8) 6_556 2
O2 K1 B2 149.16(5) 2 .
O2 K1 B2 25.98(4) . .
O3 K1 B2 93.73(7) 4 .
O3 K1 B2 140.46(4) 3_455 .
O4 K1 B2 100.51(7) 2 .
O4 K1 B2 25.06(4) . .
O4 K1 B2 80.38(8) 5 .
O4 K1 B2 81.65(10) 6_556 .
B2 K1 B2 125.53(8) 2 .
O2 K1 B1 92.53(2) 2 5_565
O2 K1 B1 92.53(2) . 5_565
O3 K1 B1 23.99(3) 4 5_565
O3 K1 B1 23.99(3) 3_455 5_565
O4 K1 B1 142.23(4) 2 5_565
O4 K1 B1 142.23(4) . 5_565
O4 K1 B1 109.95(4) 5 5_565
O4 K1 B1 109.95(4) 6_556 5_565
B2 K1 B1 117.24(4) 2 5_565
B2 K1 B1 117.24(4) . 5_565
O2 K1 B2 78.51(12) 2 5
O2 K1 B2 98.82(11) . 5
O3 K1 B2 131.43(7) 4 5
O3 K1 B2 106.63(6) 3_455 5
O4 K1 B2 55.14(10) 2 5
O4 K1 B2 75.61(7) . 5
O4 K1 B2 22.03(4) 5 5
O4 K1 B2 124.96(8) 6_556 5
B2 K1 B2 59.92(11) 2 5
B2 K1 B2 91.51(9) . 5
B1 K1 B2 121.25(5) 5_565 5
O4 Be1 O2 117.65(14) 6 7
O4 Be1 O1 112.29(12) 6 .
O2 Be1 O1 107.92(13) 7 .
O4 Be1 O2 111.18(15) 6 .
O2 Be1 O2 92.45(10) 7 .
O1 Be1 O2 114.00(12) . .
O4 Be1 Be1 126.57(16) 6 7
O2 Be1 Be1 46.81(10) 7 7
O1 Be1 Be1 121.13(14) . 7
O2 Be1 Be1 45.64(10) . 7
O4 Be1 K1 51.84(9) 6 1_554
O2 Be1 K1 101.39(9) 7 1_554
O1 Be1 K1 72.96(6) . 1_554
O2 Be1 K1 161.86(10) . 1_554
Be1 Be1 K1 146.60(13) 7 1_554
O4 Be1 K1 118.64(12) 6 .
O2 Be1 K1 119.11(11) 7 .
O1 Be1 K1 69.54(10) . .
O2 Be1 K1 46.51(11) . .
Be1 Be1 K1 81.13(17) 7 .
K1 Be1 K1 131.13(11) 1_554 .
O4 Be1 K1 42.55(8) 6 5
O2 Be1 K1 155.10(10) 7 5
O1 Be1 K1 95.65(10) . 5
O2 Be1 K1 84.98(8) . 5
Be1 Be1 K1 125.81(11) 7 5
K1 Be1 K1 77.52(4) 1_554 5
K1 Be1 K1 76.21(6) . 5
O1 B1 O3 123.36(10) . 7
O1 B1 O3 123.36(10) . 8_455
O3 B1 O3 113.28(19) 7 8_455
O1 B1 K1 180 . 5_565
O3 B1 K1 56.64(10) 7 5_565
O3 B1 K1 56.64(10) 8_455 5_565
O4 B2 O2 122.54(14) . .
O4 B2 O3 120.33(14) . .
O2 B2 O3 117.13(13) . .
O4 B2 K1 64.74(10) . .
O2 B2 K1 62.16(9) . .
O3 B2 K1 158.51(11) . .
O4 B2 K1 53.63(12) . 5
O2 B2 K1 104.45(11) . 5
O3 B2 K1 111.49(10) . 5
K1 B2 K1 88.49(9) . 5
B1 O1 Be1 118.39(8) . 2_554
B1 O1 Be1 118.39(8) . .
Be1 O1 Be1 123.21(16) 2_554 .
B2 O2 Be1 123.76(12) . 7
B2 O2 Be1 120.04(11) . .
Be1 O2 Be1 87.55(10) 7 .
B2 O2 K1 91.86(10) . .
Be1 O2 K1 127.87(10) 7 .
Be1 O2 K1 107.43(12) . .
B1 O3 B2 126.09(14) 7 .
B1 O3 K1 99.37(11) 7 3_545
B2 O3 K1 133.32(9) . 3_545
B2 O4 Be1 134.30(12) . 6_556
B2 O4 K1 90.20(11) . .
Be1 O4 K1 115.61(12) 6_556 .
B2 O4 K1 104.34(12) . 5
Be1 O4 K1 102.68(13) 6_556 5
K1 O4 K1 107.50(5) . 5

loop_
_geom_bond_atom_site_label_1
_geom_bond_atom_site_label_2
_geom_bond_distance
_geom_bond_site_symmetry_2
K1 O2 2.781(3) 2
K1 O2 2.781(3) .
K1 O3 2.829(2) 4
K1 O3 2.829(2) 3_455
K1 O4 2.843(2) 2
K1 O4 2.843(2) .
K1 O4 2.858(5) 5
K1 O4 2.858(5) 6_556
K1 B2 3.144(3) 2
K1 B2 3.144(3) .
K1 B1 3.342(3) 5_565
K1 B2 3.439(4) 5
Be1 O4 1.564(2) 6
Be1 O2 1.651(2) 7
Be1 O1 1.666(2) .
Be1 O2 1.684(4) .
Be1 Be1 2.307(4) 7
Be1 K1 3.547(8) 1_554
Be1 K1 3.791(3) 5
B1 O1 1.370(3) .
B1 O3 1.3772(19) 7
B1 O3 1.3772(19) 8_455
B1 K1 3.342(3) 5_565
B2 O4 1.331(2) .
B2 O2 1.378(2) .
B2 O3 1.410(2) .
B2 K1 3.439(4) 5
O1 Be1 1.666(2) 2_554
O2 Be1 1.651(2) 7
O3 B1 1.3772(19) 7
O3 K1 2.829(2) 3_545
O4 Be1 1.564(2) 6_556
O4 K1 2.858(5) 5
